data_7000376
loop_
_publ_author_name
'Schulze, Benjamin'
'Friebe, Christian'
'Hager, Martin D.'
'Winter, Andreas'
'Hoogenboom, Richard'
'G\"orls, Helmar'
'Schubert, Ulrich S.'

_publ_section_title
;
 2,2&#x2032;:6&#x2032;,2&#x2033;-Terpyridine meets
 2,6-bis(1H-1,2,3-triazol-4-yl)pyridine: tuning the electro-optical
 properties of ruthenium(ii) complexes
;
_journal_issue 5
_journal_name_full 'Dalton Transactions'
_journal_page_first 787
_journal_page_last 794
_journal_paper_doi 10.1039/b813925c
_journal_year 2009
_chemical_formula_moiety 'C44 H33 Br N10 O2 Ru, 2(F6 P), 2(C2 H3 N)'
_chemical_formula_sum 'C48 H39 Br F12 N12 O2 P2 Ru'
_chemical_formula_weight 1286.83
_chemical_name_systematic
;
?
;
_space_group_IT_number 2
_symmetry_cell_setting triclinic
_symmetry_space_group_name_Hall '-P 1'
_symmetry_space_group_name_H-M 'P -1'
_atom_sites_solution_hydrogens geom
_atom_sites_solution_primary direct
_atom_sites_solution_secondary difmap
_audit_creation_method SHELXL-97
_cell_angle_alpha 101.112(2)
_cell_angle_beta 93.416(3)
_cell_angle_gamma 90.460(2)
_cell_formula_units_Z 2
_cell_length_a 10.4011(4)
_cell_length_b 15.6521(7)
_cell_length_c 16.4051(6)
_cell_measurement_reflns_used 18915
_cell_measurement_temperature 183(2)
_cell_measurement_theta_max 27.48
_cell_measurement_theta_min 1.65
_cell_volume 2615.49(18)
_computing_cell_refinement DENZO
_computing_data_collection COLLECT
_computing_data_reduction DENZO
_computing_molecular_graphics SHELXTL/PC
_computing_publication_material SHELXL-97
_computing_structure_refinement 'SHELXL-97 (Sheldrick, 1997)'
_computing_structure_solution 'SHELXS-97 (Sheldrick, 1990)'
_diffrn_ambient_temperature 183(2)
_diffrn_measured_fraction_theta_full 0.982
_diffrn_measured_fraction_theta_max 0.982
_diffrn_measurement_device_type KappaCCD
_diffrn_measurement_method 'phi- + omega-scan'
_diffrn_radiation_monochromator graphite
_diffrn_radiation_source 'fine-focus sealed tube'
_diffrn_radiation_type MoK\a
_diffrn_radiation_wavelength 0.71073
_diffrn_reflns_av_R_equivalents 0.0474
_diffrn_reflns_av_sigmaI/netI 0.0798
_diffrn_reflns_limit_h_max 13
_diffrn_reflns_limit_h_min -13
_diffrn_reflns_limit_k_max 17
_diffrn_reflns_limit_k_min -20
_diffrn_reflns_limit_l_max 21
_diffrn_reflns_limit_l_min -20
_diffrn_reflns_number 18915
_diffrn_reflns_theta_full 27.48
_diffrn_reflns_theta_max 27.48
_diffrn_reflns_theta_min 1.65
_exptl_absorpt_coefficient_mu 1.220
_exptl_absorpt_correction_type none
_exptl_crystal_colour red-brown
_exptl_crystal_density_diffrn 1.634
_exptl_crystal_density_method 'not measured'
_exptl_crystal_description prism
_exptl_crystal_F_000 1288
_exptl_crystal_size_max 0.05
_exptl_crystal_size_mid 0.04
_exptl_crystal_size_min 0.04
_refine_diff_density_max 1.338
_refine_diff_density_min -1.225
_refine_diff_density_rms 0.116
_refine_ls_extinction_method none
_refine_ls_goodness_of_fit_ref 1.077
_refine_ls_hydrogen_treatment constr
_refine_ls_matrix_type full
_refine_ls_number_parameters 707
_refine_ls_number_reflns 11802
_refine_ls_number_restraints 0
_refine_ls_restrained_S_all 1.077
_refine_ls_R_factor_all 0.0984
_refine_ls_R_factor_gt 0.0632
_refine_ls_shift/su_max 0.005
_refine_ls_shift/su_mean 0.000
_refine_ls_structure_factor_coef Fsqd
_refine_ls_weighting_details 'calc w=1/[\s^2^(Fo^2^)+(0.0528P)^2^+8.0449P] where P=(Fo^2^+2Fc^2^)/3'
_refine_ls_weighting_scheme calc
_refine_ls_wR_factor_gt 0.1407
_refine_ls_wR_factor_ref 0.1576
_reflns_number_gt 8528
_reflns_number_total 11802
_reflns_threshold_expression >2sigma(I)
_cod_data_source_file b813925c.txt
_cod_data_source_block FO3471
_cod_depositor_comments
;
The following automatic conversions were performed:
'_exptl_absorpt_correction_type' value 'NONE' changed to 'none' according
to '/home/saulius/struct/CIF-dictionaries/cif_core.dic' dictionary named
'cif_core.dic' version 2.4.1 from 2010-06-29.

Automatic conversion script
Id: cif_fix_enum 1527 2010-12-29 10:47:43Z saulius 
;
_cod_original_sg_symbol_Hall -P1
_cod_original_sg_symbol_H-M P-1
_cod_database_code 7000376

loop_
_symmetry_equiv_pos_as_xyz
'x, y, z'
'-x, -y, -z'

loop_
_atom_site_label
_atom_site_type_symbol
_atom_site_fract_x
_atom_site_fract_y
_atom_site_fract_z
_atom_site_U_iso_or_equiv
_atom_site_adp_type
_atom_site_occupancy
_atom_site_symmetry_multiplicity
_atom_site_calc_flag
_atom_site_refinement_flags
_atom_site_disorder_assembly
_atom_site_disorder_group
Ru1 Ru 0.70911(4) 0.23410(3) 0.26703(2) 0.02167(11) Uani 1 1 d . . .
Br1 Br 0.81408(6) 0.79389(4) 0.78070(4) 0.03993(16) Uani 1 1 d . . .
O1 O 1.2687(3) 0.5521(3) 0.0057(2) 0.0394(9) Uani 1 1 d . . .
O2 O 0.2197(4) 0.0452(3) 0.6704(2) 0.0427(10) Uani 1 1 d . . .
N1 N 0.8166(4) 0.2631(3) 0.1748(2) 0.0244(8) Uani 1 1 d . . .
N2 N 0.8879(4) 0.3296(3) 0.1670(2) 0.0234(8) Uani 1 1 d . . .
N3 N 0.9333(4) 0.3091(3) 0.0903(2) 0.0258(9) Uani 1 1 d . . .
N4 N 0.6798(4) 0.1282(3) 0.1770(2) 0.0268(9) Uani 1 1 d . . .
N5 N 0.5899(4) 0.1604(3) 0.3223(2) 0.0244(8) Uani 1 1 d . . .
N6 N 0.5430(4) 0.1687(3) 0.3959(2) 0.0247(8) Uani 1 1 d . . .
N7 N 0.4685(4) 0.0965(3) 0.3919(3) 0.0263(9) Uani 1 1 d . . .
N8 N 0.8675(3) 0.1985(3) 0.3353(2) 0.0219(8) Uani 1 1 d . . .
N9 N 0.7328(3) 0.3373(2) 0.3561(2) 0.0190(8) Uani 1 1 d . . .
N10 N 0.5624(4) 0.3132(3) 0.2337(2) 0.0251(8) Uani 1 1 d . . .
C1 C 0.8908(5) 0.2303(4) 0.0493(3) 0.0343(12) Uani 1 1 d . . .
H1A H 0.9094 0.2023 -0.0053 0.041 Uiso 1 1 calc R . .
C2 C 0.8148(5) 0.1987(4) 0.1033(3) 0.0315(11) Uani 1 1 d . . .
C3 C 0.7366(5) 0.1209(4) 0.1037(3) 0.0338(12) Uani 1 1 d . . .
C4 C 0.7207(7) 0.0475(4) 0.0414(4) 0.0491(16) Uani 1 1 d . . .
H4A H 0.7646 0.0420 -0.0085 0.059 Uiso 1 1 calc R . .
C5 C 0.6371(7) -0.0182(4) 0.0550(4) 0.0511(17) Uani 1 1 d . . .
H5A H 0.6228 -0.0690 0.0130 0.061 Uiso 1 1 calc R . .
C6 C 0.5750(6) -0.0108(4) 0.1282(4) 0.0429(14) Uani 1 1 d . . .
H6A H 0.5182 -0.0558 0.1366 0.051 Uiso 1 1 calc R . .
C7 C 0.5970(5) 0.0630(3) 0.1888(3) 0.0314(11) Uani 1 1 d . . .
C8 C 0.5485(5) 0.0831(3) 0.2713(3) 0.0295(11) Uani 1 1 d . . .
C9 C 0.4697(5) 0.0432(3) 0.3173(3) 0.0297(11) Uani 1 1 d . . .
H9A H 0.4251 -0.0111 0.2999 0.036 Uiso 1 1 calc R . .
C10 C 1.0198(4) 0.3701(3) 0.0656(3) 0.0247(10) Uani 1 1 d . . .
C11 C 1.0302(4) 0.4541(3) 0.1123(3) 0.0257(10) Uani 1 1 d . . .
H11A H 0.9797 0.4710 0.1589 0.031 Uiso 1 1 calc R . .
C12 C 1.1148(5) 0.5129(3) 0.0902(3) 0.0288(11) Uani 1 1 d . . .
H12A H 1.1232 0.5704 0.1219 0.035 Uiso 1 1 calc R . .
C13 C 1.1881(4) 0.4880(3) 0.0213(3) 0.0285(11) Uani 1 1 d . . .
C14 C 1.1758(5) 0.4039(4) -0.0263(3) 0.0308(11) Uani 1 1 d . . .
H14A H 1.2247 0.3874 -0.0737 0.037 Uiso 1 1 calc R . .
C15 C 1.0914(5) 0.3446(4) -0.0037(3) 0.0312(11) Uani 1 1 d . . .
H15A H 1.0826 0.2871 -0.0353 0.037 Uiso 1 1 calc R . .
C16 C 1.3417(6) 0.5323(5) -0.0661(4) 0.0540(17) Uani 1 1 d . . .
H16A H 1.3943 0.5833 -0.0703 0.081 Uiso 1 1 calc R . .
H16B H 1.2831 0.5166 -0.1159 0.081 Uiso 1 1 calc R . .
H16C H 1.3980 0.4833 -0.0614 0.081 Uiso 1 1 calc R . .
C17 C 0.4020(4) 0.0854(3) 0.4635(3) 0.0270(10) Uani 1 1 d . . .
C18 C 0.3323(5) 0.0089(3) 0.4626(3) 0.0315(11) Uani 1 1 d . . .
H18A H 0.3263 -0.0358 0.4142 0.038 Uiso 1 1 calc R . .
C19 C 0.2725(5) -0.0010(4) 0.5325(4) 0.0357(12) Uani 1 1 d . . .
H19A H 0.2244 -0.0530 0.5319 0.043 Uiso 1 1 calc R . .
C20 C 0.2806(5) 0.0629(3) 0.6037(3) 0.0315(11) Uani 1 1 d . . .
C21 C 0.3482(5) 0.1404(3) 0.6042(3) 0.0329(11) Uani 1 1 d . . .
H21A H 0.3528 0.1853 0.6524 0.040 Uiso 1 1 calc R . .
C22 C 0.4084(5) 0.1514(3) 0.5341(3) 0.0301(11) Uani 1 1 d . . .
H22A H 0.4542 0.2041 0.5339 0.036 Uiso 1 1 calc R . .
C23 C 0.2175(6) 0.1121(4) 0.7431(4) 0.0454(14) Uani 1 1 d . . .
H23A H 0.1668 0.0919 0.7844 0.068 Uiso 1 1 calc R . .
H23B H 0.1784 0.1642 0.7282 0.068 Uiso 1 1 calc R . .
H23C H 0.3057 0.1262 0.7665 0.068 Uiso 1 1 calc R . .
C24 C 0.9305(5) 0.1234(3) 0.3223(3) 0.0265(10) Uani 1 1 d . . .
H24A H 0.9060 0.0812 0.2739 0.032 Uiso 1 1 calc R . .
C25 C 1.0291(5) 0.1036(4) 0.3754(3) 0.0328(12) Uani 1 1 d . . .
H25A H 1.0703 0.0490 0.3644 0.039 Uiso 1 1 calc R . .
C26 C 1.0659(5) 0.1659(4) 0.4451(3) 0.0334(12) Uani 1 1 d . . .
H26A H 1.1328 0.1542 0.4832 0.040 Uiso 1 1 calc R . .
C27 C 1.0050(4) 0.2450(3) 0.4590(3) 0.0253(10) Uani 1 1 d . . .
H27A H 1.0312 0.2888 0.5058 0.030 Uiso 1 1 calc R . .
C28 C 0.9053(4) 0.2599(3) 0.4040(3) 0.0214(9) Uani 1 1 d . . .
C29 C 0.8303(4) 0.3399(3) 0.4163(3) 0.0200(9) Uani 1 1 d . . .
C30 C 0.8454(4) 0.4114(3) 0.4813(3) 0.0223(9) Uani 1 1 d . . .
H30A H 0.9151 0.4139 0.5218 0.027 Uiso 1 1 calc R . .
C31 C 0.7587(4) 0.4797(3) 0.4873(3) 0.0221(9) Uani 1 1 d . . .
C32 C 0.6595(4) 0.4749(3) 0.4248(3) 0.0254(10) Uani 1 1 d . . .
H32A H 0.5985 0.5200 0.4272 0.031 Uiso 1 1 calc R . .
C33 C 0.6513(4) 0.4040(3) 0.3595(3) 0.0232(10) Uani 1 1 d . . .
C34 C 0.5569(4) 0.3913(3) 0.2872(3) 0.0254(10) Uani 1 1 d . . .
C35 C 0.4700(5) 0.4536(4) 0.2720(3) 0.0341(12) Uani 1 1 d . . .
H35A H 0.4672 0.5078 0.3096 0.041 Uiso 1 1 calc R . .
C36 C 0.3871(5) 0.4359(4) 0.2013(3) 0.0371(13) Uani 1 1 d . . .
H36A H 0.3267 0.4780 0.1900 0.044 Uiso 1 1 calc R . .
C37 C 0.3928(5) 0.3566(4) 0.1472(3) 0.0352(13) Uani 1 1 d . . .
H37A H 0.3366 0.3433 0.0984 0.042 Uiso 1 1 calc R . .
C38 C 0.4815(4) 0.2973(4) 0.1656(3) 0.0301(11) Uani 1 1 d . . .
H38A H 0.4856 0.2428 0.1285 0.036 Uiso 1 1 calc R . .
C39 C 0.7703(4) 0.5553(3) 0.5584(3) 0.0237(10) Uani 1 1 d . . .
C40 C 0.8558(5) 0.5542(3) 0.6269(3) 0.0316(11) Uani 1 1 d . . .
H40A H 0.9067 0.5043 0.6282 0.038 Uiso 1 1 calc R . .
C41 C 0.8684(5) 0.6238(4) 0.6930(3) 0.0331(12) Uani 1 1 d . . .
H41A H 0.9268 0.6214 0.7392 0.040 Uiso 1 1 calc R . .
C42 C 0.7959(5) 0.6964(3) 0.6914(3) 0.0277(11) Uani 1 1 d . . .
C43 C 0.7094(5) 0.6995(4) 0.6252(3) 0.0350(12) Uani 1 1 d . . .
H43A H 0.6579 0.7494 0.6252 0.042 Uiso 1 1 calc R . .
C44 C 0.6976(5) 0.6299(4) 0.5587(3) 0.0343(12) Uani 1 1 d . . .
H44A H 0.6392 0.6329 0.5127 0.041 Uiso 1 1 calc R . .
P1 P 0.83928(14) 0.62899(10) 0.30309(8) 0.0335(3) Uani 1 1 d . . .
F11 F 0.9683(4) 0.6129(3) 0.2565(3) 0.0793(14) Uani 1 1 d . . .
F12 F 0.7902(4) 0.5331(2) 0.2604(2) 0.0607(10) Uani 1 1 d . . .
F13 F 0.7741(5) 0.6674(3) 0.2282(2) 0.0785(14) Uani 1 1 d . . .
F14 F 0.8906(3) 0.7244(2) 0.34631(19) 0.0416(8) Uani 1 1 d . . .
F15 F 0.7102(3) 0.6442(3) 0.3497(3) 0.0602(10) Uani 1 1 d . . .
F16 F 0.9025(3) 0.5904(2) 0.3792(2) 0.0514(9) Uani 1 1 d . . .
P2 P 1.18458(16) 0.88235(12) 0.19205(10) 0.0472(4) Uani 1 1 d . . .
F21 F 1.0997(6) 0.9001(5) 0.2688(3) 0.124(2) Uani 1 1 d . . .
F22 F 1.2718(4) 0.8627(4) 0.1156(3) 0.0842(15) Uani 1 1 d . . .
F23 F 1.0653(4) 0.8951(3) 0.1303(3) 0.0799(14) Uani 1 1 d . . .
F24 F 1.1513(5) 0.7827(3) 0.1785(3) 0.0832(14) Uani 1 1 d . . .
F25 F 1.2209(6) 0.9815(3) 0.2044(4) 0.124(2) Uani 1 1 d . . .
F26 F 1.3069(4) 0.8687(3) 0.2530(2) 0.0611(10) Uani 1 1 d . . .
N1NA N 0.4150(6) 0.6435(4) 0.4063(5) 0.0710(19) Uani 1 1 d . . .
C1NA C 0.3289(7) 0.6817(5) 0.3890(4) 0.0525(17) Uani 1 1 d . . .
C2NA C 0.2194(8) 0.7348(7) 0.3729(6) 0.098(3) Uani 1 1 d . . .
H2N1 H 0.1792 0.7570 0.4252 0.147 Uiso 1 1 calc R . .
H2N2 H 0.1564 0.6993 0.3336 0.147 Uiso 1 1 calc R . .
H2N3 H 0.2488 0.7838 0.3491 0.147 Uiso 1 1 calc R . .
N1NB N 0.4443(9) 0.2374(5) -0.0470(5) 0.089(2) Uani 1 1 d . . .
C1NB C 0.4840(8) 0.2692(6) -0.0968(5) 0.068(2) Uani 1 1 d . . .
C2NB C 0.5367(8) 0.3097(6) -0.1588(5) 0.076(2) Uani 1 1 d . . .
H2N4 H 0.6030 0.3528 -0.1325 0.114 Uiso 1 1 calc R . .
H2N5 H 0.4680 0.3388 -0.1859 0.114 Uiso 1 1 calc R . .
H2N6 H 0.5751 0.2654 -0.2003 0.114 Uiso 1 1 calc R . .

loop_
_atom_site_aniso_label
_atom_site_aniso_U_11
_atom_site_aniso_U_22
_atom_site_aniso_U_33
_atom_site_aniso_U_23
_atom_site_aniso_U_13
_atom_site_aniso_U_12
Ru1 0.01981(18) 0.0225(2) 0.02185(19) 0.00446(14) -0.00524(14) -0.00521(14)
Br1 0.0428(3) 0.0307(3) 0.0409(3) -0.0083(2) 0.0100(2) -0.0085(2)
O1 0.0305(19) 0.050(3) 0.038(2) 0.0096(18) 0.0034(16) -0.0132(17)
O2 0.044(2) 0.041(2) 0.047(2) 0.0147(19) 0.0127(19) -0.0024(18)
N1 0.027(2) 0.026(2) 0.0184(18) 0.0025(16) -0.0054(16) -0.0062(17)
N2 0.0242(19) 0.027(2) 0.0181(18) 0.0052(16) -0.0051(15) -0.0059(16)
N3 0.029(2) 0.027(2) 0.0205(19) 0.0048(16) -0.0026(16) -0.0047(17)
N4 0.031(2) 0.029(2) 0.0199(19) 0.0058(16) -0.0064(17) -0.0053(17)
N5 0.0198(19) 0.026(2) 0.028(2) 0.0083(17) -0.0081(16) -0.0032(16)
N6 0.0193(19) 0.024(2) 0.033(2) 0.0108(17) -0.0018(16) -0.0047(16)
N7 0.0192(19) 0.026(2) 0.036(2) 0.0122(18) -0.0045(17) -0.0015(16)
N8 0.0192(18) 0.024(2) 0.0225(19) 0.0046(16) -0.0013(15) -0.0037(15)
N9 0.0128(17) 0.024(2) 0.0210(18) 0.0071(15) -0.0035(14) -0.0017(15)
N10 0.0195(19) 0.029(2) 0.027(2) 0.0103(17) -0.0064(16) -0.0056(16)
C1 0.044(3) 0.035(3) 0.021(2) 0.001(2) 0.000(2) -0.010(2)
C2 0.037(3) 0.035(3) 0.020(2) 0.002(2) -0.005(2) -0.010(2)
C3 0.043(3) 0.033(3) 0.024(2) 0.006(2) -0.009(2) -0.012(2)
C4 0.070(4) 0.045(4) 0.030(3) 0.002(3) 0.003(3) -0.021(3)
C5 0.073(5) 0.038(4) 0.034(3) -0.007(3) -0.005(3) -0.025(3)
C6 0.053(4) 0.034(3) 0.040(3) 0.005(2) -0.007(3) -0.018(3)
C7 0.034(3) 0.027(3) 0.033(3) 0.008(2) -0.006(2) -0.011(2)
C8 0.025(2) 0.028(3) 0.035(3) 0.008(2) -0.007(2) -0.006(2)
C9 0.025(2) 0.029(3) 0.035(3) 0.008(2) -0.006(2) -0.009(2)
C10 0.024(2) 0.028(3) 0.024(2) 0.0096(19) -0.0047(19) -0.0033(19)
C11 0.023(2) 0.035(3) 0.019(2) 0.006(2) -0.0012(18) -0.001(2)
C12 0.025(2) 0.029(3) 0.032(3) 0.008(2) -0.007(2) -0.004(2)
C13 0.020(2) 0.037(3) 0.031(3) 0.014(2) -0.002(2) -0.006(2)
C14 0.023(2) 0.044(3) 0.027(3) 0.009(2) 0.002(2) 0.006(2)
C15 0.027(3) 0.036(3) 0.029(3) 0.004(2) 0.000(2) -0.001(2)
C16 0.046(4) 0.068(5) 0.051(4) 0.017(3) 0.012(3) -0.020(3)
C17 0.017(2) 0.030(3) 0.037(3) 0.014(2) -0.001(2) 0.0023(19)
C18 0.027(3) 0.027(3) 0.042(3) 0.009(2) 0.001(2) 0.000(2)
C19 0.030(3) 0.028(3) 0.053(3) 0.015(3) 0.009(2) -0.001(2)
C20 0.022(2) 0.034(3) 0.044(3) 0.018(2) 0.007(2) 0.005(2)
C21 0.032(3) 0.030(3) 0.039(3) 0.009(2) 0.001(2) 0.003(2)
C22 0.027(2) 0.029(3) 0.035(3) 0.010(2) -0.005(2) -0.003(2)
C23 0.053(4) 0.046(4) 0.040(3) 0.014(3) 0.009(3) 0.002(3)
C24 0.025(2) 0.024(3) 0.029(2) 0.001(2) 0.000(2) -0.0021(19)
C25 0.029(3) 0.032(3) 0.038(3) 0.005(2) 0.002(2) 0.007(2)
C26 0.027(3) 0.038(3) 0.037(3) 0.012(2) -0.001(2) 0.009(2)
C27 0.023(2) 0.026(3) 0.026(2) 0.0043(19) -0.0029(19) 0.0032(19)
C28 0.017(2) 0.025(2) 0.023(2) 0.0070(18) 0.0016(18) 0.0007(18)
C29 0.016(2) 0.023(2) 0.021(2) 0.0061(18) -0.0035(17) -0.0021(17)
C30 0.019(2) 0.025(2) 0.023(2) 0.0032(18) -0.0039(18) 0.0000(18)
C31 0.023(2) 0.023(2) 0.020(2) 0.0062(18) -0.0024(18) -0.0019(18)
C32 0.020(2) 0.027(3) 0.029(2) 0.006(2) -0.0023(19) 0.0045(19)
C33 0.020(2) 0.024(2) 0.026(2) 0.0074(19) -0.0034(18) -0.0026(18)
C34 0.017(2) 0.031(3) 0.029(2) 0.010(2) -0.0083(19) -0.0038(19)
C35 0.020(2) 0.036(3) 0.046(3) 0.010(2) -0.008(2) -0.001(2)
C36 0.025(3) 0.045(3) 0.045(3) 0.021(3) -0.009(2) 0.000(2)
C37 0.024(2) 0.055(4) 0.028(3) 0.016(2) -0.017(2) -0.013(2)
C38 0.022(2) 0.036(3) 0.033(3) 0.011(2) -0.007(2) -0.010(2)
C39 0.020(2) 0.025(3) 0.026(2) 0.0031(19) 0.0004(18) 0.0011(18)
C40 0.033(3) 0.031(3) 0.027(3) 0.002(2) -0.007(2) 0.006(2)
C41 0.030(3) 0.036(3) 0.030(3) 0.002(2) -0.009(2) 0.002(2)
C42 0.027(2) 0.028(3) 0.026(2) -0.003(2) 0.008(2) -0.003(2)
C43 0.031(3) 0.030(3) 0.041(3) 0.001(2) -0.001(2) 0.009(2)
C44 0.029(3) 0.037(3) 0.034(3) 0.000(2) -0.008(2) 0.009(2)
P1 0.0360(7) 0.0348(8) 0.0275(7) 0.0023(6) -0.0031(6) 0.0000(6)
F11 0.074(3) 0.059(3) 0.097(3) -0.016(2) 0.052(3) -0.009(2)
F12 0.080(3) 0.045(2) 0.051(2) -0.0030(17) -0.010(2) -0.0185(19)
F13 0.120(4) 0.067(3) 0.049(2) 0.025(2) -0.039(2) -0.018(3)
F14 0.0503(19) 0.0304(17) 0.0415(18) 0.0028(14) -0.0067(15) 0.0010(14)
F15 0.0371(19) 0.066(3) 0.081(3) 0.019(2) 0.0127(19) 0.0095(18)
F16 0.058(2) 0.039(2) 0.055(2) 0.0100(16) -0.0210(17) 0.0057(16)
P2 0.0460(9) 0.0482(10) 0.0404(9) -0.0072(7) -0.0020(7) -0.0090(7)
F21 0.102(4) 0.192(7) 0.060(3) -0.026(4) 0.020(3) 0.036(4)
F22 0.055(3) 0.145(5) 0.061(3) 0.037(3) 0.017(2) 0.008(3)
F23 0.056(3) 0.097(4) 0.071(3) -0.016(2) -0.020(2) 0.014(2)
F24 0.087(3) 0.064(3) 0.091(3) 0.001(2) -0.008(3) -0.040(2)
F25 0.132(5) 0.046(3) 0.178(6) 0.016(3) -0.092(4) -0.012(3)
F26 0.068(3) 0.050(2) 0.060(2) 0.0034(18) -0.018(2) -0.0157(19)
N1NA 0.044(3) 0.053(4) 0.115(6) 0.010(4) 0.014(4) 0.002(3)
C1NA 0.042(4) 0.048(4) 0.068(4) 0.011(3) 0.015(3) -0.010(3)
C2NA 0.064(5) 0.137(9) 0.121(8) 0.088(7) 0.026(5) 0.022(6)
N1NB 0.111(6) 0.066(5) 0.081(5) -0.012(4) 0.020(5) 0.003(4)
C1NB 0.069(5) 0.059(5) 0.063(5) -0.018(4) 0.000(4) 0.002(4)
C2NB 0.061(5) 0.075(6) 0.085(6) -0.003(5) -0.002(4) 0.009(4)

loop_
_atom_type_symbol
_atom_type_description
_atom_type_scat_dispersion_real
_atom_type_scat_dispersion_imag
_atom_type_scat_source
C C 0.0033 0.0016 'International Tables Vol C Tables 4.2.6.8 and 6.1.1.4'
H H 0.0000 0.0000 'International Tables Vol C Tables 4.2.6.8 and 6.1.1.4'
N N 0.0061 0.0033 'International Tables Vol C Tables 4.2.6.8 and 6.1.1.4'
O O 0.0106 0.0060 'International Tables Vol C Tables 4.2.6.8 and 6.1.1.4'
F F 0.0171 0.0103 'International Tables Vol C Tables 4.2.6.8 and 6.1.1.4'
P P 0.1023 0.0942 'International Tables Vol C Tables 4.2.6.8 and 6.1.1.4'
Br Br -0.2901 2.4595 'International Tables Vol C Tables 4.2.6.8 and 6.1.1.4'
Ru Ru -1.2594 0.8363 'International Tables Vol C Tables 4.2.6.8 and 6.1.1.4'

loop_
_geom_angle_atom_site_label_1
_geom_angle_atom_site_label_2
_geom_angle_atom_site_label_3
_geom_angle
_geom_angle_site_symmetry_1
_geom_angle_site_symmetry_3
_geom_angle_publ_flag
N9 Ru1 N4 178.37(16) . . ?
N9 Ru1 N5 99.85(15) . . ?
N4 Ru1 N5 78.79(16) . . ?
N9 Ru1 N1 103.65(15) . . ?
N4 Ru1 N1 77.70(16) . . ?
N5 Ru1 N1 156.49(16) . . ?
N9 Ru1 N8 79.09(15) . . ?
N4 Ru1 N8 101.77(16) . . ?
N5 Ru1 N8 90.48(15) . . ?
N1 Ru1 N8 93.94(15) . . ?
N9 Ru1 N10 78.64(15) . . ?
N4 Ru1 N10 100.51(16) . . ?
N5 Ru1 N10 94.39(15) . . ?
N1 Ru1 N10 90.22(15) . . ?
N8 Ru1 N10 157.70(15) . . ?
C13 O1 C16 117.6(5) . . ?
C20 O2 C23 118.2(4) . . ?
N2 N1 C2 110.8(4) . . ?
N2 N1 Ru1 134.5(3) . . ?
C2 N1 Ru1 114.7(3) . . ?
N1 N2 N3 105.8(4) . . ?
C1 N3 N2 112.0(4) . . ?
C1 N3 C10 129.9(4) . . ?
N2 N3 C10 118.0(4) . . ?
C3 N4 C7 119.5(4) . . ?
C3 N4 Ru1 121.1(3) . . ?
C7 N4 Ru1 119.3(3) . . ?
N6 N5 C8 111.0(4) . . ?
N6 N5 Ru1 135.2(3) . . ?
C8 N5 Ru1 113.8(3) . . ?
N5 N6 N7 105.3(4) . . ?
C9 N7 N6 111.8(4) . . ?
C9 N7 C17 128.8(4) . . ?
N6 N7 C17 119.4(4) . . ?
C24 N8 C28 118.0(4) . . ?
C24 N8 Ru1 128.3(3) . . ?
C28 N8 Ru1 113.6(3) . . ?
C33 N9 C29 120.1(4) . . ?
C33 N9 Ru1 120.3(3) . . ?
C29 N9 Ru1 119.6(3) . . ?
C38 N10 C34 118.9(4) . . ?
C38 N10 Ru1 127.5(4) . . ?
C34 N10 Ru1 113.5(3) . . ?
N3 C1 C2 105.4(4) . . ?
N3 C1 H1A 127.3 . . ?
C2 C1 H1A 127.3 . . ?
C1 C2 N1 105.9(4) . . ?
C1 C2 C3 137.8(5) . . ?
N1 C2 C3 116.2(4) . . ?
N4 C3 C4 122.3(5) . . ?
N4 C3 C2 110.2(4) . . ?
C4 C3 C2 127.5(5) . . ?
C3 C4 C5 117.1(5) . . ?
C3 C4 H4A 121.4 . . ?
C5 C4 H4A 121.4 . . ?
C6 C5 C4 121.4(5) . . ?
C6 C5 H5A 119.3 . . ?
C4 C5 H5A 119.3 . . ?
C7 C6 C5 118.7(5) . . ?
C7 C6 H6A 120.6 . . ?
C5 C6 H6A 120.6 . . ?
C6 C7 N4 120.8(5) . . ?
C6 C7 C8 128.5(5) . . ?
N4 C7 C8 110.6(4) . . ?
C9 C8 N5 106.0(4) . . ?
C9 C8 C7 136.6(5) . . ?
N5 C8 C7 117.4(4) . . ?
N7 C9 C8 105.9(4) . . ?
N7 C9 H9A 127.1 . . ?
C8 C9 H9A 127.1 . . ?
C11 C10 C15 121.2(4) . . ?
C11 C10 N3 118.6(4) . . ?
C15 C10 N3 120.1(4) . . ?
C12 C11 C10 119.2(4) . . ?
C12 C11 H11A 120.4 . . ?
C10 C11 H11A 120.4 . . ?
C11 C12 C13 120.2(5) . . ?
C11 C12 H12A 119.9 . . ?
C13 C12 H12A 119.9 . . ?
O1 C13 C12 114.7(5) . . ?
O1 C13 C14 124.9(4) . . ?
C12 C13 C14 120.5(5) . . ?
C15 C14 C13 119.4(5) . . ?
C15 C14 H14A 120.3 . . ?
C13 C14 H14A 120.3 . . ?
C14 C15 C10 119.6(5) . . ?
C14 C15 H15A 120.2 . . ?
C10 C15 H15A 120.2 . . ?
O1 C16 H16A 109.5 . . ?
O1 C16 H16B 109.5 . . ?
H16A C16 H16B 109.5 . . ?
O1 C16 H16C 109.5 . . ?
H16A C16 H16C 109.5 . . ?
H16B C16 H16C 109.5 . . ?
C18 C17 C22 120.2(5) . . ?
C18 C17 N7 120.2(5) . . ?
C22 C17 N7 119.6(4) . . ?
C19 C18 C17 119.0(5) . . ?
C19 C18 H18A 120.5 . . ?
C17 C18 H18A 120.5 . . ?
C18 C19 C20 121.5(5) . . ?
C18 C19 H19A 119.3 . . ?
C20 C19 H19A 119.3 . . ?
O2 C20 C19 116.5(5) . . ?
O2 C20 C21 124.0(5) . . ?
C19 C20 C21 119.6(5) . . ?
C22 C21 C20 119.5(5) . . ?
C22 C21 H21A 120.2 . . ?
C20 C21 H21A 120.2 . . ?
C21 C22 C17 120.1(5) . . ?
C21 C22 H22A 119.9 . . ?
C17 C22 H22A 119.9 . . ?
O2 C23 H23A 109.5 . . ?
O2 C23 H23B 109.5 . . ?
H23A C23 H23B 109.5 . . ?
O2 C23 H23C 109.5 . . ?
H23A C23 H23C 109.5 . . ?
H23B C23 H23C 109.5 . . ?
N8 C24 C25 123.7(5) . . ?
N8 C24 H24A 118.2 . . ?
C25 C24 H24A 118.2 . . ?
C24 C25 C26 117.9(5) . . ?
C24 C25 H25A 121.1 . . ?
C26 C25 H25A 121.1 . . ?
C27 C26 C25 119.8(5) . . ?
C27 C26 H26A 120.1 . . ?
C25 C26 H26A 120.1 . . ?
C26 C27 C28 119.3(5) . . ?
C26 C27 H27A 120.4 . . ?
C28 C27 H27A 120.4 . . ?
N8 C28 C27 121.3(4) . . ?
N8 C28 C29 115.6(4) . . ?
C27 C28 C29 123.0(4) . . ?
N9 C29 C30 120.1(4) . . ?
N9 C29 C28 112.1(4) . . ?
C30 C29 C28 127.7(4) . . ?
C29 C30 C31 120.4(4) . . ?
C29 C30 H30A 119.8 . . ?
C31 C30 H30A 119.8 . . ?
C30 C31 C32 118.1(4) . . ?
C30 C31 C39 121.1(4) . . ?
C32 C31 C39 120.8(4) . . ?
C33 C32 C31 119.5(4) . . ?
C33 C32 H32A 120.3 . . ?
C31 C32 H32A 120.3 . . ?
N9 C33 C32 121.7(4) . . ?
N9 C33 C34 112.1(4) . . ?
C32 C33 C34 126.1(4) . . ?
N10 C34 C35 121.1(4) . . ?
N10 C34 C33 115.2(4) . . ?
C35 C34 C33 123.6(5) . . ?
C34 C35 C36 119.2(5) . . ?
C34 C35 H35A 120.4 . . ?
C36 C35 H35A 120.4 . . ?
C37 C36 C35 119.6(5) . . ?
C37 C36 H36A 120.2 . . ?
C35 C36 H36A 120.2 . . ?
C38 C37 C36 118.5(5) . . ?
C38 C37 H37A 120.7 . . ?
C36 C37 H37A 120.7 . . ?
N10 C38 C37 122.7(5) . . ?
N10 C38 H38A 118.6 . . ?
C37 C38 H38A 118.6 . . ?
C44 C39 C40 117.5(5) . . ?
C44 C39 C31 121.6(4) . . ?
C40 C39 C31 120.9(4) . . ?
C41 C40 C39 121.6(5) . . ?
C41 C40 H40A 119.2 . . ?
C39 C40 H40A 119.2 . . ?
C42 C41 C40 119.6(5) . . ?
C42 C41 H41A 120.2 . . ?
C40 C41 H41A 120.2 . . ?
C41 C42 C43 120.5(5) . . ?
C41 C42 Br1 120.3(4) . . ?
C43 C42 Br1 119.3(4) . . ?
C42 C43 C44 119.8(5) . . ?
C42 C43 H43A 120.1 . . ?
C44 C43 H43A 120.1 . . ?
C43 C44 C39 121.0(5) . . ?
C43 C44 H44A 119.5 . . ?
C39 C44 H44A 119.5 . . ?
F15 P1 F11 179.5(2) . . ?
F15 P1 F13 89.5(3) . . ?
F11 P1 F13 90.7(3) . . ?
F15 P1 F14 90.5(2) . . ?
F11 P1 F14 89.9(2) . . ?
F13 P1 F14 89.8(2) . . ?
F15 P1 F12 90.1(2) . . ?
F11 P1 F12 89.5(2) . . ?
F13 P1 F12 90.9(2) . . ?
F14 P1 F12 179.1(2) . . ?
F15 P1 F16 89.5(2) . . ?
F11 P1 F16 90.3(3) . . ?
F13 P1 F16 179.0(3) . . ?
F14 P1 F16 90.33(18) . . ?
F12 P1 F16 89.0(2) . . ?
F25 P2 F24 178.6(4) . . ?
F25 P2 F21 91.0(4) . . ?
F24 P2 F21 90.3(3) . . ?
F25 P2 F22 89.9(4) . . ?
F24 P2 F22 88.8(3) . . ?
F21 P2 F22 178.6(3) . . ?
F25 P2 F23 90.4(3) . . ?
F24 P2 F23 90.1(3) . . ?
F21 P2 F23 91.7(3) . . ?
F22 P2 F23 89.3(2) . . ?
F25 P2 F26 89.8(2) . . ?
F24 P2 F26 89.7(2) . . ?
F21 P2 F26 89.4(3) . . ?
F22 P2 F26 89.5(2) . . ?
F23 P2 F26 178.9(3) . . ?
N1NA C1NA C2NA 175.8(9) . . ?
C1NA C2NA H2N1 109.5 . . ?
C1NA C2NA H2N2 109.5 . . ?
H2N1 C2NA H2N2 109.5 . . ?
C1NA C2NA H2N3 109.5 . . ?
H2N1 C2NA H2N3 109.5 . . ?
H2N2 C2NA H2N3 109.5 . . ?
N1NB C1NB C2NB 178.8(10) . . ?
C1NB C2NB H2N4 109.5 . . ?
C1NB C2NB H2N5 109.5 . . ?
H2N4 C2NB H2N5 109.5 . . ?
C1NB C2NB H2N6 109.5 . . ?
H2N4 C2NB H2N6 109.5 . . ?
H2N5 C2NB H2N6 109.5 . . ?

loop_
_geom_bond_atom_site_label_1
_geom_bond_atom_site_label_2
_geom_bond_distance
_geom_bond_site_symmetry_2
_geom_bond_publ_flag
Ru1 N9 1.961(4) . ?
Ru1 N4 2.004(4) . ?
Ru1 N5 2.050(4) . ?
Ru1 N1 2.050(4) . ?
Ru1 N8 2.078(4) . ?
Ru1 N10 2.086(4) . ?
Br1 C42 1.900(5) . ?
O1 C13 1.373(6) . ?
O1 C16 1.425(7) . ?
O2 C20 1.369(6) . ?
O2 C23 1.429(7) . ?
N1 N2 1.304(5) . ?
N1 C2 1.390(6) . ?
N2 N3 1.351(5) . ?
N3 C1 1.343(6) . ?
N3 C10 1.436(6) . ?
N4 C3 1.357(6) . ?
N4 C7 1.379(6) . ?
N5 N6 1.313(5) . ?
N5 C8 1.382(6) . ?
N6 N7 1.353(5) . ?
N7 C9 1.343(6) . ?
N7 C17 1.437(6) . ?
N8 C24 1.338(6) . ?
N8 C28 1.367(6) . ?
N9 C33 1.345(6) . ?
N9 C29 1.368(5) . ?
N10 C38 1.340(6) . ?
N10 C34 1.364(6) . ?
C1 C2 1.379(7) . ?
C1 H1A 0.9500 . ?
C2 C3 1.460(7) . ?
C3 C4 1.385(8) . ?
C4 C5 1.401(8) . ?
C4 H4A 0.9500 . ?
C5 C6 1.384(8) . ?
C5 H5A 0.9500 . ?
C6 C7 1.379(7) . ?
C6 H6A 0.9500 . ?
C7 C8 1.452(7) . ?
C8 C9 1.369(7) . ?
C9 H9A 0.9500 . ?
C10 C11 1.389(7) . ?
C10 C15 1.392(7) . ?
C11 C12 1.381(7) . ?
C11 H11A 0.9500 . ?
C12 C13 1.395(7) . ?
C12 H12A 0.9500 . ?
C13 C14 1.395(7) . ?
C14 C15 1.389(7) . ?
C14 H14A 0.9500 . ?
C15 H15A 0.9500 . ?
C16 H16A 0.9800 . ?
C16 H16B 0.9800 . ?
C16 H16C 0.9800 . ?
C17 C18 1.391(7) . ?
C17 C22 1.393(7) . ?
C18 C19 1.370(7) . ?
C18 H18A 0.9500 . ?
C19 C20 1.383(8) . ?
C19 H19A 0.9500 . ?
C20 C21 1.396(7) . ?
C21 C22 1.380(7) . ?
C21 H21A 0.9500 . ?
C22 H22A 0.9500 . ?
C23 H23A 0.9800 . ?
C23 H23B 0.9800 . ?
C23 H23C 0.9800 . ?
C24 C25 1.381(7) . ?
C24 H24A 0.9500 . ?
C25 C26 1.384(7) . ?
C25 H25A 0.9500 . ?
C26 C27 1.382(7) . ?
C26 H26A 0.9500 . ?
C27 C28 1.385(6) . ?
C27 H27A 0.9500 . ?
C28 C29 1.468(6) . ?
C29 C30 1.389(6) . ?
C30 C31 1.397(6) . ?
C30 H30A 0.9500 . ?
C31 C32 1.401(6) . ?
C31 C39 1.492(6) . ?
C32 C33 1.384(6) . ?
C32 H32A 0.9500 . ?
C33 C34 1.476(6) . ?
C34 C35 1.382(7) . ?
C35 C36 1.386(7) . ?
C35 H35A 0.9500 . ?
C36 C37 1.385(8) . ?
C36 H36A 0.9500 . ?
C37 C38 1.376(7) . ?
C37 H37A 0.9500 . ?
C38 H38A 0.9500 . ?
C39 C44 1.395(7) . ?
C39 C40 1.394(7) . ?
C40 C41 1.380(7) . ?
C40 H40A 0.9500 . ?
C41 C42 1.373(7) . ?
C41 H41A 0.9500 . ?
C42 C43 1.377(7) . ?
C43 C44 1.384(7) . ?
C43 H43A 0.9500 . ?
C44 H44A 0.9500 . ?
P1 F15 1.582(4) . ?
P1 F11 1.582(4) . ?
P1 F13 1.588(4) . ?
P1 F14 1.597(3) . ?
P1 F12 1.595(4) . ?
P1 F16 1.599(4) . ?
P2 F25 1.566(5) . ?
P2 F24 1.565(5) . ?
P2 F21 1.564(5) . ?
P2 F22 1.576(4) . ?
P2 F23 1.593(4) . ?
P2 F26 1.612(4) . ?
N1NA C1NA 1.133(9) . ?
C1NA C2NA 1.456(11) . ?
C2NA H2N1 0.9800 . ?
C2NA H2N2 0.9800 . ?
C2NA H2N3 0.9800 . ?
N1NB C1NB 1.131(11) . ?
C1NB C2NB 1.430(12) . ?
C2NB H2N4 0.9800 . ?
C2NB H2N5 0.9800 . ?
C2NB H2N6 0.9800 . ?
